data_1502788
loop_
_publ_author_name
'Allard, Nicolas'
'A\"ich, R\'eda Badrou'
'Gendron, David'
'Boudreault, Pierre-Luc T.'
'Tessier, Christian'
'Alem, Salima'
'Tse, Shing-Chi'
'Tao, Ye'
'Leclerc, Mario'

_publ_section_title
;
 Germafluorenes: New Heterocycles for Plastic Electronics
;
_journal_issue 5
_journal_name_full Macromolecules
_journal_page_first 2328
_journal_paper_doi 10.1021/ma9025866
_journal_volume 43
_journal_year 2010
_chemical_formula_moiety 'C40 H64 B2 Ge O4'
_chemical_formula_sum 'C40 H64 B2 Ge O4'
_chemical_formula_weight 703.12
_chemical_name_systematic
; 
 ? 
;
_space_group_IT_number 14
_symmetry_cell_setting monoclinic
_symmetry_space_group_name_Hall '-P 2ybc'
_symmetry_space_group_name_H-M 'P 1 21/c 1'
_atom_sites_solution_hydrogens geom
_atom_sites_solution_primary direct
_atom_sites_solution_secondary difmap
_audit_creation_method SHELXL-97
_cell_angle_alpha 90.00
_cell_angle_beta 94.880(9)
_cell_angle_gamma 90.00
_cell_formula_units_Z 4
_cell_length_a 19.720(12)
_cell_length_b 19.029(11)
_cell_length_c 10.873(7)
_cell_measurement_reflns_used 1896
_cell_measurement_temperature 200(2)
_cell_measurement_theta_max 15.73
_cell_measurement_theta_min 2.16
_cell_volume 4065(4)
_computing_cell_refinement 'APEX 2 (Bruker, 2005b)'
_computing_data_collection 'APEX 2 (Bruker, 2005b)'
_computing_data_reduction 'SAINT (Bruker, 2003)'
_computing_molecular_graphics 'SHELXTL (Bruker, 2001)'
_computing_publication_material 'SHELXTL (Bruker, 2001)'
_computing_structure_refinement 'SHELXL-97 (Sheldrick, 1997)'
_computing_structure_solution 'SHELXS-97 (Sheldrick, 1990)'
_diffrn_ambient_temperature 200(2)
_diffrn_measured_fraction_theta_full 0.999
_diffrn_measured_fraction_theta_max 0.999
_diffrn_measurement_device_type 'Bruker Smart APEX II CCD'
_diffrn_measurement_method \w
_diffrn_radiation_monochromator graphite
_diffrn_radiation_source 'fine-focus sealed tube'
_diffrn_radiation_type MoK\a
_diffrn_radiation_wavelength 0.71073
_diffrn_reflns_av_R_equivalents 0.1770
_diffrn_reflns_av_sigmaI/netI 0.1453
_diffrn_reflns_limit_h_max 24
_diffrn_reflns_limit_h_min -24
_diffrn_reflns_limit_k_max 23
_diffrn_reflns_limit_k_min -23
_diffrn_reflns_limit_l_max 13
_diffrn_reflns_limit_l_min -13
_diffrn_reflns_number 43738
_diffrn_reflns_theta_full 26.00
_diffrn_reflns_theta_max 26.00
_diffrn_reflns_theta_min 2.07
_exptl_absorpt_coefficient_mu 0.789
_exptl_absorpt_correction_T_max 0.9542
_exptl_absorpt_correction_T_min 0.9223
_exptl_absorpt_correction_type multi-scan
_exptl_absorpt_process_details 'SADABS (Sheldrick, 2004)'
_exptl_crystal_colour colourless
_exptl_crystal_density_diffrn 1.149
_exptl_crystal_density_method 'not measured'
_exptl_crystal_description Block
_exptl_crystal_F_000 1512
_exptl_crystal_size_max 0.09
_exptl_crystal_size_mid 0.07
_exptl_crystal_size_min 0.06
_refine_diff_density_max 0.417
_refine_diff_density_min -0.547
_refine_diff_density_rms 0.065
_refine_ls_extinction_method none
_refine_ls_goodness_of_fit_ref 1.059
_refine_ls_hydrogen_treatment constr
_refine_ls_matrix_type full
_refine_ls_number_parameters 580
_refine_ls_number_reflns 7977
_refine_ls_number_restraints 483
_refine_ls_restrained_S_all 1.104
_refine_ls_R_factor_all 0.1845
_refine_ls_R_factor_gt 0.0647
_refine_ls_shift/su_max 0.001
_refine_ls_shift/su_mean 0.000
_refine_ls_structure_factor_coef Fsqd
_refine_ls_weighting_details 'calc w=1/[\s^2^(Fo^2^)+(0.0485P)^2^+0.0000P] where P=(Fo^2^+2Fc^2^)/3'
_refine_ls_weighting_scheme calc
_refine_ls_wR_factor_gt 0.1134
_refine_ls_wR_factor_ref 0.1539
_reflns_number_gt 3455
_reflns_number_total 7977
_reflns_threshold_expression >2sigma(I)
_cod_data_source_file ma9025866_si_003.cif
_cod_data_source_block mle0261
_cod_depositor_comments
;
The following automatic conversions were performed:

'_symmetry_cell_setting' value 'Monoclinic' changed to 'monoclinic'
according to /home/saulius/struct/CIF-dictionaries/cif_core.dic
dictionary named 'cif_core.dic' version 2.4.2 from 2011-04-26.

Automatic conversion script
Id: cif_fix_values 1715 2011-07-08 13:25:40Z adriana 
;
_cod_original_sg_symbol_H-M P2(1)/c
_cod_database_code 1502788

loop_
_symmetry_equiv_pos_as_xyz
'x, y, z'
'-x, y+1/2, -z+1/2'
'-x, -y, -z'
'x, -y-1/2, z-1/2'

loop_
_atom_site_label
_atom_site_type_symbol
_atom_site_fract_x
_atom_site_fract_y
_atom_site_fract_z
_atom_site_U_iso_or_equiv
_atom_site_adp_type
_atom_site_occupancy
_atom_site_symmetry_multiplicity
_atom_site_calc_flag
_atom_site_refinement_flags
_atom_site_disorder_assembly
_atom_site_disorder_group
Ge1 Ge 0.25541(3) 0.47020(3) 0.38964(5) 0.0516(2) Uani 1 1 d D . .
O1A O 0.0438(3) 0.3371(3) -0.0837(5) 0.0423(15) Uani 0.78 1 d PD A 1
C13A C 0.0640(3) 0.2926(3) -0.1857(5) 0.0388(17) Uani 0.78 1 d PD A 1
C14A C 0.1309(3) 0.3268(3) -0.2171(5) 0.0386(17) Uani 0.78 1 d PD A 1
O2A O 0.1581(3) 0.3552(3) -0.0955(5) 0.0443(15) Uani 0.78 1 d PD A 1
C15A C 0.0076(6) 0.2923(8) -0.2871(13) 0.059(3) Uani 0.78 1 d PD A 1
H15A H -0.0333 0.2716 -0.2567 0.089 Uiso 0.78 1 calc PR A 1
H15B H 0.0213 0.2645 -0.3567 0.089 Uiso 0.78 1 calc PR A 1
H15C H -0.0021 0.3406 -0.3144 0.089 Uiso 0.78 1 calc PR A 1
C16A C 0.0717(4) 0.2195(4) -0.1320(9) 0.051(3) Uani 0.78 1 d PD A 1
H16A H 0.1110 0.2183 -0.0704 0.077 Uiso 0.78 1 calc PR A 1
H16B H 0.0787 0.1859 -0.1981 0.077 Uiso 0.78 1 calc PR A 1
H16C H 0.0305 0.2070 -0.0927 0.077 Uiso 0.78 1 calc PR A 1
C17A C 0.1233(5) 0.3904(6) -0.3010(9) 0.053(3) Uani 0.78 1 d PD A 1
H17A H 0.0929 0.4246 -0.2665 0.079 Uiso 0.78 1 calc PR A 1
H17B H 0.1040 0.3758 -0.3830 0.079 Uiso 0.78 1 calc PR A 1
H17C H 0.1680 0.4119 -0.3076 0.079 Uiso 0.78 1 calc PR A 1
C18A C 0.1836(6) 0.2771(11) -0.2616(15) 0.058(2) Uani 0.78 1 d PD A 1
H18A H 0.2256 0.3031 -0.2726 0.087 Uiso 0.78 1 calc PR A 1
H18B H 0.1662 0.2563 -0.3405 0.087 Uiso 0.78 1 calc PR A 1
H18C H 0.1931 0.2397 -0.2005 0.087 Uiso 0.78 1 calc PR A 1
O1B O 0.0521(10) 0.3700(9) -0.1160(16) 0.042(6) Uani 0.22 1 d PDU A 2
C13B C 0.0728(11) 0.3338(11) -0.2288(18) 0.057(7) Uani 0.22 1 d PDU A 2
C14B C 0.1282(11) 0.2847(11) -0.1756(19) 0.059(8) Uani 0.22 1 d PDU A 2
O2B O 0.1565(10) 0.3236(9) -0.0649(16) 0.038(6) Uani 0.22 1 d PDU A 2
C15B C 0.0104(19) 0.304(3) -0.297(5) 0.059(3) Uani 0.22 1 d PDU A 2
H15D H 0.0016 0.2570 -0.2646 0.089 Uiso 0.22 1 calc PR A 2
H15E H 0.0172 0.3005 -0.3849 0.089 Uiso 0.22 1 calc PR A 2
H15F H -0.0286 0.3345 -0.2858 0.089 Uiso 0.22 1 calc PR A 2
C16B C 0.0998(19) 0.391(2) -0.308(4) 0.059(8) Uani 0.22 1 d PDU A 2
H16D H 0.0709 0.4325 -0.3059 0.088 Uiso 0.22 1 calc PR A 2
H16E H 0.0996 0.3739 -0.3934 0.088 Uiso 0.22 1 calc PR A 2
H16F H 0.1464 0.4027 -0.2768 0.088 Uiso 0.22 1 calc PR A 2
C17B C 0.1013(16) 0.2157(16) -0.126(4) 0.057(7) Uani 0.22 1 d PDU A 2
H17D H 0.1330 0.1985 -0.0582 0.085 Uiso 0.22 1 calc PR A 2
H17E H 0.0970 0.1807 -0.1920 0.085 Uiso 0.22 1 calc PR A 2
H17F H 0.0566 0.2239 -0.0951 0.085 Uiso 0.22 1 calc PR A 2
C18B C 0.186(2) 0.270(4) -0.256(5) 0.058(2) Uani 0.22 1 d PDU A 2
H18D H 0.2097 0.3138 -0.2705 0.087 Uiso 0.22 1 calc PR A 2
H18E H 0.1669 0.2502 -0.3348 0.087 Uiso 0.22 1 calc PR A 2
H18F H 0.2173 0.2362 -0.2140 0.087 Uiso 0.22 1 calc PR A 2
O3 O 0.12744(18) 0.65279(17) 0.8584(3) 0.0548(10) Uani 1 1 d . . .
O4 O 0.24084(19) 0.64420(19) 0.8386(3) 0.0626(11) Uani 1 1 d . . .
B1 B 0.1037(3) 0.3664(3) -0.0315(5) 0.0384(15) Uani 1 1 d . . .
B2 B 0.1770(4) 0.6297(3) 0.7887(5) 0.0441(16) Uani 1 1 d . A .
C1 C 0.1775(3) 0.4529(2) 0.2732(4) 0.0402(13) Uani 1 1 d . A .
C2 C 0.1712(3) 0.4171(2) 0.1617(4) 0.0416(13) Uani 1 1 d . . .
H2 H 0.2110 0.3983 0.1306 0.050 Uiso 1 1 calc R A .
C3 C 0.1084(3) 0.4075(2) 0.0930(4) 0.0381(12) Uani 1 1 d . A .
C4 C 0.0516(3) 0.4380(2) 0.1395(4) 0.0487(14) Uani 1 1 d . . .
H4 H 0.0082 0.4330 0.0951 0.058 Uiso 1 1 calc R A .
C5 C 0.0572(3) 0.4759(3) 0.2500(4) 0.0472(13) Uani 1 1 d . A .
H5 H 0.0180 0.4968 0.2793 0.057 Uiso 1 1 calc R . .
C6 C 0.1196(3) 0.4830(2) 0.3167(4) 0.0369(12) Uani 1 1 d . . .
C7 C 0.1978(2) 0.5240(2) 0.4900(4) 0.0397(12) Uani 1 1 d . A .
C8 C 0.1304(2) 0.5217(2) 0.4363(4) 0.0360(11) Uani 1 1 d . A .
C9 C 0.0793(3) 0.5544(2) 0.4967(4) 0.0435(13) Uani 1 1 d . . .
H9 H 0.0337 0.5537 0.4610 0.052 Uiso 1 1 calc R A .
C10 C 0.0951(3) 0.5877(2) 0.6085(4) 0.0479(14) Uani 1 1 d . A .
H10 H 0.0594 0.6088 0.6490 0.058 Uiso 1 1 calc R . .
C11 C 0.1612(3) 0.5916(2) 0.6639(4) 0.0424(13) Uani 1 1 d . . .
C12 C 0.2121(3) 0.5594(2) 0.6020(4) 0.0443(13) Uani 1 1 d . A .
H12 H 0.2579 0.5616 0.6370 0.053 Uiso 1 1 calc R . .
C19 C 0.1611(3) 0.6729(3) 0.9796(4) 0.0514(15) Uani 1 1 d . . .
C20 C 0.2336(3) 0.6895(3) 0.9465(5) 0.0600(16) Uani 1 1 d . . .
C21 C 0.1221(3) 0.7330(3) 1.0297(5) 0.0720(18) Uani 1 1 d . . .
H21A H 0.1202 0.7721 0.9709 0.108 Uiso 1 1 calc R . .
H21B H 0.1450 0.7484 1.1087 0.108 Uiso 1 1 calc R . .
H21C H 0.0758 0.7175 1.0421 0.108 Uiso 1 1 calc R . .
C22 C 0.1583(3) 0.6088(3) 1.0632(5) 0.081(2) Uani 1 1 d . . .
H22A H 0.1108 0.5948 1.0682 0.122 Uiso 1 1 calc R . .
H22B H 0.1789 0.6204 1.1460 0.122 Uiso 1 1 calc R . .
H22C H 0.1835 0.5699 1.0293 0.122 Uiso 1 1 calc R . .
C23 C 0.2414(4) 0.7655(3) 0.9017(5) 0.099(2) Uani 1 1 d U . .
H23A H 0.2832 0.7696 0.8597 0.148 Uiso 1 1 calc R . .
H23B H 0.2437 0.7974 0.9726 0.148 Uiso 1 1 calc R . .
H23C H 0.2022 0.7778 0.8443 0.148 Uiso 1 1 calc R . .
C24 C 0.2903(3) 0.6716(3) 1.0433(5) 0.089(2) Uani 1 1 d . . .
H24A H 0.2869 0.6220 1.0664 0.133 Uiso 1 1 calc R . .
H24B H 0.2865 0.7012 1.1163 0.133 Uiso 1 1 calc R . .
H24C H 0.3343 0.6800 1.0102 0.133 Uiso 1 1 calc R . .
C31A C 0.2821(13) 0.3829(8) 0.4744(17) 0.066(7) Uani 0.60 1 d PDU B 1
H31A H 0.3074 0.3925 0.5552 0.079 Uiso 0.60 1 calc PR B 1
H31B H 0.2417 0.3538 0.4878 0.079 Uiso 0.60 1 calc PR B 1
C32A C 0.3271(11) 0.3465(9) 0.3878(16) 0.121(8) Uani 0.60 1 d PDU B 1
H32A H 0.3674 0.3763 0.3780 0.145 Uiso 0.60 1 calc PR B 1
H32B H 0.3016 0.3417 0.3058 0.145 Uiso 0.60 1 calc PR B 1
C33A C 0.3513(7) 0.2727(7) 0.4337(12) 0.090(5) Uani 0.60 1 d PDU B 1
H33A H 0.3124 0.2468 0.4637 0.108 Uiso 0.60 1 calc PR B 1
H33B H 0.3676 0.2460 0.3638 0.108 Uiso 0.60 1 calc PR B 1
C34A C 0.4087(7) 0.2775(6) 0.5377(11) 0.105(4) Uani 0.60 1 d PDU B 1
H34A H 0.3942 0.3076 0.6049 0.126 Uiso 0.60 1 calc PR B 1
H34B H 0.4495 0.2990 0.5060 0.126 Uiso 0.60 1 calc PR B 1
C35A C 0.4264(7) 0.2031(7) 0.5885(15) 0.134(7) Uani 0.60 1 d PDU B 1
H35A H 0.3839 0.1807 0.6107 0.161 Uiso 0.60 1 calc PR B 1
H35B H 0.4435 0.1750 0.5209 0.161 Uiso 0.60 1 calc PR B 1
C36A C 0.4769(6) 0.1987(9) 0.6964(14) 0.138(8) Uani 0.60 1 d PDU B 1
H36A H 0.4685 0.1543 0.7403 0.166 Uiso 0.60 1 calc PR B 1
H36B H 0.4678 0.2377 0.7528 0.166 Uiso 0.60 1 calc PR B 1
C37A C 0.5514(6) 0.2010(9) 0.6752(12) 0.116(5) Uani 0.60 1 d PDU B 1
H37A H 0.5627 0.2479 0.6433 0.139 Uiso 0.60 1 calc PR B 1
H37B H 0.5609 0.1657 0.6119 0.139 Uiso 0.60 1 calc PR B 1
C38A C 0.5966(8) 0.1861(11) 0.7938(17) 0.116(8) Uani 0.60 1 d PDU B 1
H38A H 0.5822 0.2157 0.8606 0.174 Uiso 0.60 1 calc PR B 1
H38B H 0.6441 0.1967 0.7805 0.174 Uiso 0.60 1 calc PR B 1
H38C H 0.5926 0.1365 0.8161 0.174 Uiso 0.60 1 calc PR B 1
C31B C 0.2949(19) 0.3855(11) 0.466(2) 0.060(10) Uani 0.40 1 d PDU B 2
H31C H 0.3291 0.4014 0.5326 0.071 Uiso 0.40 1 calc PR B 2
H31D H 0.2581 0.3625 0.5082 0.071 Uiso 0.40 1 calc PR B 2
C32B C 0.3286(11) 0.3282(9) 0.3973(16) 0.047(5) Uani 0.40 1 d PDU B 2
H32C H 0.3767 0.3416 0.3903 0.057 Uiso 0.40 1 calc PR B 2
H32D H 0.3060 0.3254 0.3127 0.057 Uiso 0.40 1 calc PR B 2
C33B C 0.3270(9) 0.2547(8) 0.4575(19) 0.110(10) Uani 0.40 1 d PDU B 2
H33C H 0.2794 0.2441 0.4737 0.132 Uiso 0.40 1 calc PR B 2
H33D H 0.3408 0.2196 0.3973 0.132 Uiso 0.40 1 calc PR B 2
C34B C 0.3706(7) 0.2454(10) 0.5742(13) 0.083(5) Uani 0.40 1 d PDU B 2
H34C H 0.3523 0.2055 0.6195 0.099 Uiso 0.40 1 calc PR B 2
H34D H 0.3660 0.2880 0.6251 0.099 Uiso 0.40 1 calc PR B 2
C35B C 0.4465(6) 0.2323(10) 0.5651(13) 0.055(5) Uani 0.40 1 d PDU B 2
H35C H 0.4504 0.1878 0.5191 0.066 Uiso 0.40 1 calc PR B 2
H35D H 0.4631 0.2701 0.5129 0.066 Uiso 0.40 1 calc PR B 2
C36B C 0.4945(9) 0.2277(9) 0.6770(18) 0.081(6) Uani 0.40 1 d PDU B 2
H36C H 0.4686 0.2403 0.7478 0.098 Uiso 0.40 1 calc PR B 2
H36D H 0.5287 0.2653 0.6701 0.098 Uiso 0.40 1 calc PR B 2
C37B C 0.5333(11) 0.1619(9) 0.713(2) 0.117(8) Uani 0.40 1 d PDU B 2
H37C H 0.5568 0.1457 0.6408 0.140 Uiso 0.40 1 calc PR B 2
H37D H 0.5005 0.1249 0.7316 0.140 Uiso 0.40 1 calc PR B 2
C38B C 0.5856(13) 0.1697(15) 0.823(2) 0.110(11) Uani 0.40 1 d PDU B 2
H38D H 0.5900 0.2195 0.8454 0.165 Uiso 0.40 1 calc PR B 2
H38E H 0.6297 0.1520 0.8008 0.165 Uiso 0.40 1 calc PR B 2
H38F H 0.5710 0.1428 0.8924 0.165 Uiso 0.40 1 calc PR B 2
C41 C 0.3280(3) 0.5226(4) 0.3230(5) 0.083(2) Uani 1 1 d . B .
H41A H 0.3457 0.4949 0.2556 0.099 Uiso 1 1 calc R . .
H41B H 0.3091 0.5669 0.2867 0.099 Uiso 1 1 calc R . .
C42 C 0.3846(4) 0.5395(4) 0.4142(7) 0.118(3) Uani 1 1 d . . .
H42A H 0.4027 0.4954 0.4523 0.142 Uiso 1 1 calc R B 1
H42B H 0.3672 0.5685 0.4802 0.142 Uiso 1 1 calc R B 1
C43A C 0.4435(4) 0.5796(5) 0.3589(9) 0.144(3) Uani 0.70 1 d PDU B 1
H43A H 0.4247 0.6172 0.3032 0.173 Uiso 0.70 1 calc PR B 1
H43B H 0.4732 0.6016 0.4261 0.173 Uiso 0.70 1 calc PR B 1
C44A C 0.4844(5) 0.5291(6) 0.2883(12) 0.106(4) Uani 0.70 1 d PDU B 1
H44A H 0.4971 0.4872 0.3391 0.128 Uiso 0.70 1 calc PR B 1
H44B H 0.4579 0.5137 0.2117 0.128 Uiso 0.70 1 calc PR B 1
C45A C 0.5461(6) 0.5679(7) 0.2587(11) 0.131(5) Uani 0.70 1 d PDU B 1
H45A H 0.5316 0.6139 0.2233 0.157 Uiso 0.70 1 calc PR B 1
H45B H 0.5741 0.5772 0.3369 0.157 Uiso 0.70 1 calc PR B 1
C46A C 0.5892(5) 0.5339(7) 0.1737(11) 0.131(4) Uani 0.70 1 d PDU B 1
H46A H 0.5634 0.5327 0.0917 0.157 Uiso 0.70 1 calc PR B 1
H46B H 0.5958 0.4846 0.2010 0.157 Uiso 0.70 1 calc PR B 1
C47A C 0.6568(5) 0.5629(7) 0.1565(10) 0.113(4) Uani 0.70 1 d PDU B 1
H47A H 0.6858 0.5583 0.2351 0.135 Uiso 0.70 1 calc PR B 1
H47B H 0.6519 0.6137 0.1379 0.135 Uiso 0.70 1 calc PR B 1
C48A C 0.6921(6) 0.5290(8) 0.0569(11) 0.132(5) Uani 0.70 1 d PDU B 1
H48A H 0.6887 0.4778 0.0643 0.198 Uiso 0.70 1 calc PR B 1
H48B H 0.7401 0.5429 0.0642 0.198 Uiso 0.70 1 calc PR B 1
H48C H 0.6707 0.5439 -0.0236 0.198 Uiso 0.70 1 calc PR B 1
C43B C 0.4435(4) 0.5796(5) 0.3589(9) 0.144(3) Uani 0.30 1 d PDU B 2
H43C H 0.4293 0.6293 0.3493 0.173 Uiso 0.30 1 calc PR B 2
H43D H 0.4830 0.5786 0.4217 0.173 Uiso 0.30 1 calc PR B 2
C44B C 0.4690(13) 0.5568(18) 0.238(2) 0.147(17) Uani 0.30 1 d PDU B 2
H44C H 0.4601 0.5057 0.2329 0.176 Uiso 0.30 1 calc PR B 2
H44D H 0.4373 0.5786 0.1735 0.176 Uiso 0.30 1 calc PR B 2
C45B C 0.5378(13) 0.5660(15) 0.194(3) 0.131(5) Uani 0.30 1 d PDU B 2
H45C H 0.5352 0.6077 0.1392 0.157 Uiso 0.30 1 calc PR B 2
H45D H 0.5688 0.5786 0.2670 0.157 Uiso 0.30 1 calc PR B 2
C46B C 0.5718(7) 0.5112(12) 0.1287(14) 0.131(4) Uani 0.30 1 d PDU B 2
H46C H 0.5371 0.4879 0.0715 0.157 Uiso 0.30 1 calc PR B 2
H46D H 0.5887 0.4756 0.1903 0.157 Uiso 0.30 1 calc PR B 2
C47B C 0.6300(10) 0.5312(15) 0.0560(19) 0.113(4) Uani 0.30 1 d PDU B 2
H47C H 0.6359 0.4935 -0.0050 0.135 Uiso 0.30 1 calc PR B 2
H47D H 0.6171 0.5744 0.0090 0.135 Uiso 0.30 1 calc PR B 2
C48B C 0.6965(11) 0.544(2) 0.126(3) 0.132(5) Uani 0.30 1 d PDU B 2
H48D H 0.6894 0.5569 0.2106 0.198 Uiso 0.30 1 calc PR B 2
H48E H 0.7204 0.5815 0.0863 0.198 Uiso 0.30 1 calc PR B 2
H48F H 0.7238 0.5006 0.1261 0.198 Uiso 0.30 1 calc PR B 2

loop_
_atom_site_aniso_label
_atom_site_aniso_U_11
_atom_site_aniso_U_22
_atom_site_aniso_U_33
_atom_site_aniso_U_23
_atom_site_aniso_U_13
_atom_site_aniso_U_12
Ge1 0.0492(4) 0.0649(4) 0.0408(3) -0.0145(3) 0.0041(3) -0.0020(4)
O1A 0.053(3) 0.042(4) 0.032(3) -0.007(3) 0.003(2) -0.008(3)
C13A 0.056(5) 0.039(4) 0.022(3) -0.008(3) 0.007(3) -0.011(4)
C14A 0.052(5) 0.034(4) 0.030(4) -0.008(3) 0.005(3) -0.005(4)
O2A 0.057(3) 0.040(4) 0.036(3) -0.005(3) 0.005(3) -0.006(3)
C15A 0.061(4) 0.073(7) 0.042(4) -0.009(4) -0.003(3) -0.008(3)
C16A 0.078(7) 0.038(5) 0.039(4) -0.006(3) 0.012(6) -0.010(5)
C17A 0.073(8) 0.049(5) 0.038(4) 0.002(4) 0.009(5) -0.004(6)
C18A 0.062(4) 0.061(6) 0.052(4) -0.013(4) 0.010(3) 0.005(3)
O1B 0.051(9) 0.043(10) 0.034(9) -0.018(7) 0.012(7) 0.005(8)
C13B 0.067(9) 0.054(9) 0.052(9) -0.003(6) 0.011(7) 0.000(7)
C14B 0.064(10) 0.057(10) 0.056(9) 0.000(7) 0.008(7) 0.007(7)
O2B 0.056(9) 0.031(10) 0.025(8) -0.005(7) -0.006(7) 0.003(8)
C15B 0.061(4) 0.073(7) 0.042(4) -0.009(4) -0.003(3) -0.008(3)
C16B 0.064(10) 0.057(10) 0.056(9) 0.000(7) 0.008(7) 0.007(7)
C17B 0.067(9) 0.054(9) 0.052(9) -0.003(6) 0.011(7) 0.000(7)
C18B 0.062(4) 0.061(6) 0.052(4) -0.013(4) 0.010(3) 0.005(3)
O3 0.062(3) 0.062(3) 0.039(2) -0.0208(18) -0.0012(19) 0.008(2)
O4 0.068(3) 0.075(3) 0.044(2) -0.024(2) 0.001(2) -0.005(2)
B1 0.055(4) 0.030(4) 0.031(3) 0.003(3) 0.004(3) 0.004(3)
B2 0.066(5) 0.032(4) 0.033(3) -0.001(3) 0.001(3) -0.005(3)
C1 0.055(3) 0.037(3) 0.030(3) -0.003(2) 0.010(3) -0.004(3)
C2 0.049(3) 0.037(3) 0.039(3) 0.000(2) 0.008(3) 0.000(3)
C3 0.049(3) 0.033(3) 0.032(3) 0.002(2) -0.002(3) -0.002(3)
C4 0.058(4) 0.047(3) 0.039(3) -0.005(3) -0.007(3) 0.001(3)
C5 0.055(3) 0.046(3) 0.040(3) -0.012(3) 0.004(3) 0.008(3)
C6 0.051(3) 0.030(3) 0.030(3) -0.001(2) 0.003(2) -0.007(3)
C7 0.056(3) 0.033(3) 0.030(3) -0.006(2) 0.003(2) -0.004(3)
C8 0.050(3) 0.025(3) 0.033(3) 0.000(2) 0.004(2) -0.001(3)
C9 0.052(3) 0.039(3) 0.038(3) -0.006(2) -0.002(3) 0.003(3)
C10 0.069(4) 0.036(3) 0.039(3) -0.005(3) 0.009(3) 0.003(3)
C11 0.062(4) 0.034(3) 0.031(3) -0.001(2) 0.003(3) -0.002(3)
C12 0.054(3) 0.042(3) 0.037(3) -0.001(2) 0.006(3) -0.007(3)
C19 0.059(4) 0.059(4) 0.035(3) -0.016(3) -0.002(3) 0.006(3)
C20 0.077(5) 0.065(4) 0.037(3) -0.020(3) -0.001(3) -0.003(3)
C21 0.086(5) 0.078(4) 0.051(3) -0.027(3) -0.003(3) 0.020(4)
C22 0.127(6) 0.067(4) 0.050(4) 0.004(3) 0.011(4) -0.028(4)
C23 0.157(6) 0.068(4) 0.074(4) -0.018(4) 0.022(4) -0.046(4)
C24 0.076(5) 0.128(6) 0.059(4) -0.030(4) -0.009(4) 0.004(4)
C31A 0.048(9) 0.092(10) 0.059(9) -0.027(6) 0.008(6) 0.017(6)
C32A 0.119(11) 0.101(11) 0.140(11) 0.005(8) -0.010(8) 0.015(8)
C33A 0.093(8) 0.089(8) 0.086(7) -0.001(7) -0.010(7) 0.024(7)
C34A 0.114(8) 0.106(8) 0.093(8) 0.006(7) 0.002(7) 0.015(7)
C35A 0.140(11) 0.132(11) 0.129(10) -0.008(8) -0.001(8) 0.033(8)
C36A 0.139(11) 0.129(11) 0.145(11) -0.013(8) 0.011(8) 0.030(9)
C37A 0.109(9) 0.116(9) 0.125(9) 0.003(8) 0.022(7) -0.004(8)
C38A 0.103(10) 0.126(11) 0.119(11) 0.011(8) 0.002(8) -0.014(8)
C31B 0.050(13) 0.076(13) 0.050(12) -0.027(8) -0.007(8) 0.017(8)
C32B 0.038(8) 0.039(8) 0.066(9) -0.014(7) 0.016(7) 0.016(7)
C33B 0.102(13) 0.109(13) 0.121(13) 0.011(9) 0.013(9) 0.008(9)
C34B 0.089(9) 0.091(9) 0.069(8) 0.007(7) 0.008(8) 0.000(8)
C35B 0.051(8) 0.051(8) 0.064(8) 0.007(7) 0.011(7) -0.009(7)
C36B 0.078(10) 0.065(9) 0.099(10) 0.009(8) 0.000(8) 0.005(8)
C37B 0.097(11) 0.121(12) 0.132(11) -0.007(9) 0.004(9) -0.003(9)
C38B 0.099(14) 0.117(14) 0.115(14) 0.014(9) 0.016(9) -0.008(9)
C41 0.061(4) 0.123(6) 0.063(4) -0.021(4) -0.002(3) -0.019(4)
C42 0.107(6) 0.153(8) 0.099(6) -0.024(5) 0.028(5) -0.059(6)
C43A 0.120(5) 0.153(6) 0.161(6) -0.014(5) 0.018(5) -0.042(5)
C44A 0.079(7) 0.123(8) 0.118(7) 0.008(7) 0.013(6) -0.030(6)
C45A 0.122(6) 0.139(6) 0.132(8) 0.013(6) 0.016(6) -0.003(5)
C46A 0.128(6) 0.135(7) 0.132(7) -0.009(6) 0.026(6) -0.031(6)
C47A 0.110(6) 0.119(7) 0.111(6) -0.015(5) 0.019(5) 0.009(5)
C48A 0.133(6) 0.144(7) 0.124(8) -0.011(6) 0.036(6) -0.006(6)
C43B 0.120(5) 0.153(6) 0.161(6) -0.014(5) 0.018(5) -0.042(5)
C44B 0.143(19) 0.157(19) 0.144(19) 0.008(10) 0.037(10) -0.017(10)
C45B 0.122(6) 0.139(6) 0.132(8) 0.013(6) 0.016(6) -0.003(5)
C46B 0.128(6) 0.135(7) 0.132(7) -0.009(6) 0.026(6) -0.031(6)
C47B 0.110(6) 0.119(7) 0.111(6) -0.015(5) 0.019(5) 0.009(5)
C48B 0.133(6) 0.144(7) 0.124(8) -0.011(6) 0.036(6) -0.006(6)

loop_
_atom_type_symbol
_atom_type_description
_atom_type_scat_dispersion_real
_atom_type_scat_dispersion_imag
_atom_type_scat_source
C C 0.0033 0.0016 'International Tables Vol C Tables 4.2.6.8 and 6.1.1.4'
H H 0.0000 0.0000 'International Tables Vol C Tables 4.2.6.8 and 6.1.1.4'
B B 0.0013 0.0007 'International Tables Vol C Tables 4.2.6.8 and 6.1.1.4'
O O 0.0106 0.0060 'International Tables Vol C Tables 4.2.6.8 and 6.1.1.4'
Ge Ge 0.1547 1.8001 'International Tables Vol C Tables 4.2.6.8 and 6.1.1.4'

loop_
_geom_angle_atom_site_label_1
_geom_angle_atom_site_label_2
_geom_angle_atom_site_label_3
_geom_angle
C7 Ge1 C1 89.3(2)
C7 Ge1 C41 115.3(2)
C1 Ge1 C41 114.4(2)
C7 Ge1 C31B 115.4(7)
C1 Ge1 C31B 114.0(12)
C41 Ge1 C31B 107.8(11)
C7 Ge1 C31A 109.4(6)
C1 Ge1 C31A 109.4(8)
C41 Ge1 C31A 115.9(8)
B1 O1A C13A 105.3(5)
O1A C13A C15A 108.9(7)
O1A C13A C16A 105.2(5)
C15A C13A C16A 109.0(8)
O1A C13A C14A 102.4(4)
C15A C13A C14A 115.8(8)
C16A C13A C14A 114.6(6)
O2A C14A C18A 107.8(8)
O2A C14A C17A 104.8(6)
C18A C14A C17A 110.0(10)
O2A C14A C13A 102.0(5)
C18A C14A C13A 115.6(9)
C17A C14A C13A 115.4(6)
B1 O2A C14A 106.0(5)
B1 O1B C13B 107.5(13)
O1B C13B C15B 108(2)
O1B C13B C16B 106(2)
C15B C13B C16B 108(3)
O1B C13B C14B 102.1(14)
C15B C13B C14B 119(2)
C16B C13B C14B 112(2)
O2B C14B C18B 108(2)
O2B C14B C13B 102.2(14)
C18B C14B C13B 116(3)
O2B C14B C17B 105.0(19)
C18B C14B C17B 110(3)
C13B C14B C17B 113.7(18)
B1 O2B C14B 105.4(13)
C13B C15B H15D 109.5
C13B C15B H15E 109.5
H15D C15B H15E 109.5
C13B C15B H15F 109.5
H15D C15B H15F 109.5
H15E C15B H15F 109.5
C13B C16B H16D 109.5
C13B C16B H16E 109.5
H16D C16B H16E 109.5
C13B C16B H16F 109.5
H16D C16B H16F 109.5
H16E C16B H16F 109.5
C14B C17B H17D 109.5
C14B C17B H17E 109.5
H17D C17B H17E 109.5
C14B C17B H17F 109.5
H17D C17B H17F 109.5
H17E C17B H17F 109.5
C14B C18B H18D 109.5
C14B C18B H18E 109.5
H18D C18B H18E 109.5
C14B C18B H18F 109.5
H18D C18B H18F 109.5
H18E C18B H18F 109.5
B2 O3 C19 106.9(4)
B2 O4 C20 106.8(4)
O2A B1 O1A 114.5(5)
O1B B1 O2B 113.6(10)
O1B B1 C3 124.5(8)
O2A B1 C3 122.5(5)
O1A B1 C3 123.0(5)
O2B B1 C3 121.9(8)
O4 B2 O3 113.5(5)
O4 B2 C11 123.9(5)
O3 B2 C11 122.6(5)
C2 C1 C6 118.9(5)
C2 C1 Ge1 131.5(4)
C6 C1 Ge1 109.6(3)
C1 C2 C3 122.6(5)
C1 C2 H2 118.7
C3 C2 H2 118.7
C4 C3 C2 117.0(4)
C4 C3 B1 122.2(5)
C2 C3 B1 120.8(5)
C3 C4 C5 121.3(5)
C3 C4 H4 119.4
C5 C4 H4 119.4
C6 C5 C4 120.3(5)
C6 C5 H5 119.8
C4 C5 H5 119.8
C5 C6 C1 120.0(4)
C5 C6 C8 124.1(4)
C1 C6 C8 115.9(4)
C12 C7 C8 119.3(4)
C12 C7 Ge1 131.4(4)
C8 C7 Ge1 109.2(3)
C9 C8 C7 119.1(4)
C9 C8 C6 125.1(4)
C7 C8 C6 115.9(4)
C10 C9 C8 120.1(5)
C10 C9 H9 120.0
C8 C9 H9 120.0
C9 C10 C11 122.5(5)
C9 C10 H10 118.7
C11 C10 H10 118.7
C10 C11 C12 117.0(4)
C10 C11 B2 121.1(5)
C12 C11 B2 122.0(5)
C11 C12 C7 122.1(5)
C11 C12 H12 119.0
C7 C12 H12 119.0
O3 C19 C21 108.3(4)
O3 C19 C22 106.8(4)
C21 C19 C22 110.2(5)
O3 C19 C20 101.6(4)
C21 C19 C20 116.3(5)
C22 C19 C20 112.7(5)
O4 C20 C24 108.0(5)
O4 C20 C19 102.8(4)
C24 C20 C19 116.1(5)
O4 C20 C23 106.2(4)
C24 C20 C23 110.2(5)
C19 C20 C23 112.8(5)
C19 C21 H21A 109.5
C19 C21 H21B 109.5
H21A C21 H21B 109.5
C19 C21 H21C 109.5
H21A C21 H21C 109.5
H21B C21 H21C 109.5
C19 C22 H22A 109.5
C19 C22 H22B 109.5
H22A C22 H22B 109.5
C19 C22 H22C 109.5
H22A C22 H22C 109.5
H22B C22 H22C 109.5
C20 C23 H23A 109.5
C20 C23 H23B 109.5
H23A C23 H23B 109.5
C20 C23 H23C 109.5
H23A C23 H23C 109.5
H23B C23 H23C 109.5
C20 C24 H24A 109.5
C20 C24 H24B 109.5
H24A C24 H24B 109.5
C20 C24 H24C 109.5
H24A C24 H24C 109.5
H24B C24 H24C 109.5
C32A C31A Ge1 104.1(9)
C32A C31A H31A 110.9
Ge1 C31A H31A 110.9
C32A C31A H31B 110.9
Ge1 C31A H31B 110.9
H31A C31A H31B 109.0
C31A C32A C33A 113.3(11)
C31A C32A H32A 108.9
C33A C32A H32A 108.9
C31A C32A H32B 108.9
C33A C32A H32B 108.9
H32A C32A H32B 107.7
C34A C33A C32A 111.8(10)
C34A C33A H33A 109.3
C32A C33A H33A 109.3
C34A C33A H33B 109.3
C32A C33A H33B 109.3
H33A C33A H33B 107.9
C33A C34A C35A 109.8(9)
C33A C34A H34A 109.7
C35A C34A H34A 109.7
C33A C34A H34B 109.7
C35A C34A H34B 109.7
H34A C34A H34B 108.2
C36A C35A C34A 117.0(11)
C36A C35A H35A 108.1
C34A C35A H35A 108.1
C36A C35A H35B 108.1
C34A C35A H35B 108.1
H35A C35A H35B 107.3
C35A C36A C37A 118.5(11)
C35A C36A H36A 107.7
C37A C36A H36A 107.7
C35A C36A H36B 107.7
C37A C36A H36B 107.7
H36A C36A H36B 107.1
C36A C37A C38A 111.8(11)
C36A C37A H37A 109.3
C38A C37A H37A 109.3
C36A C37A H37B 109.3
C38A C37A H37B 109.3
H37A C37A H37B 107.9
C32B C31B Ge1 124.1(13)
C32B C31B H31C 106.3
Ge1 C31B H31C 106.3
C32B C31B H31D 106.3
Ge1 C31B H31D 106.3
H31C C31B H31D 106.4
C31B C32B C33B 114.6(11)
C31B C32B H32C 108.6
C33B C32B H32C 108.6
C31B C32B H32D 108.6
C33B C32B H32D 108.6
H32C C32B H32D 107.6
C34B C33B C32B 116.0(12)
C34B C33B H33C 108.3
C32B C33B H33C 108.3
C34B C33B H33D 108.3
C32B C33B H33D 108.3
H33C C33B H33D 107.4
C33B C34B C35B 117.6(11)
C33B C34B H34C 107.9
C35B C34B H34C 107.9
C33B C34B H34D 107.9
C35B C34B H34D 107.9
H34C C34B H34D 107.2
C36B C35B C34B 121.2(12)
C36B C35B H35C 107.0
C34B C35B H35C 107.0
C36B C35B H35D 107.0
C34B C35B H35D 107.0
H35C C35B H35D 106.8
C35B C36B C37B 122.5(13)
C35B C36B H36C 106.7
C37B C36B H36C 106.7
C35B C36B H36D 106.7
C37B C36B H36D 106.7
H36C C36B H36D 106.6
C36B C37B C38B 114.7(13)
C36B C37B H37C 108.6
C38B C37B H37C 108.6
C36B C37B H37D 108.6
C38B C37B H37D 108.6
H37C C37B H37D 107.6
C37B C38B H38D 109.5
C37B C38B H38E 109.5
H38D C38B H38E 109.5
C37B C38B H38F 109.5
H38D C38B H38F 109.5
H38E C38B H38F 109.5
C42 C41 Ge1 113.9(4)
C42 C41 H41A 108.8
Ge1 C41 H41A 108.8
C42 C41 H41B 108.8
Ge1 C41 H41B 108.8
H41A C41 H41B 107.7
C41 C42 C43A 113.5(6)
C41 C42 H42A 108.9
C43A C42 H42A 108.9
C41 C42 H42B 108.9
C43A C42 H42B 108.9
H42A C42 H42B 107.7
C44A C43A C42 109.6(8)
C44A C43A H43A 109.8
C42 C43A H43A 109.8
C44A C43A H43B 109.8
C42 C43A H43B 109.8
H43A C43A H43B 108.2
C45A C44A C43A 106.2(9)
C45A C44A H44A 110.5
C43A C44A H44A 110.5
C45A C44A H44B 110.5
C43A C44A H44B 110.5
H44A C44A H44B 108.7
C46A C45A C44A 116.9(10)
C46A C45A H45A 108.1
C44A C45A H45A 108.1
C46A C45A H45B 108.1
C44A C45A H45B 108.1
H45A C45A H45B 107.3
C45A C46A C47A 119.9(10)
C45A C46A H46A 107.3
C47A C46A H46A 107.3
C45A C46A H46B 107.3
C47A C46A H46B 107.3
H46A C46A H46B 106.9
C46A C47A C48A 114.6(9)
C46A C47A H47A 108.6
C48A C47A H47A 108.6
C46A C47A H47B 108.6
C48A C47A H47B 108.6
H47A C47A H47B 107.6
C45B C44B H44C 105.1
C45B C44B H44D 105.1
H44C C44B H44D 105.9
C46B C45B C44B 123.0(16)
C46B C45B H45C 106.6
C44B C45B H45C 106.6
C46B C45B H45D 106.6
C44B C45B H45D 106.6
H45C C45B H45D 106.6
C45B C46B C47B 118.7(16)
C45B C46B H46C 107.6
C47B C46B H46C 107.6
C45B C46B H46D 107.6
C47B C46B H46D 107.6
H46C C46B H46D 107.1
C48B C47B C46B 117.2(15)
C48B C47B H47C 108.0
C46B C47B H47C 108.0
C48B C47B H47D 108.0
C46B C47B H47D 108.0
H47C C47B H47D 107.2
C47B C48B H48D 109.5
C47B C48B H48E 109.5
H48D C48B H48E 109.5
C47B C48B H48F 109.5
H48D C48B H48F 109.5
H48E C48B H48F 109.5

loop_
_geom_bond_atom_site_label_1
_geom_bond_atom_site_label_2
_geom_bond_distance
Ge1 C7 1.933(5)
Ge1 C1 1.934(5)
Ge1 C41 1.935(6)
Ge1 C31B 1.948(9)
Ge1 C31A 1.951(8)
O1A B1 1.383(8)
O1A C13A 1.477(6)
C13A C15A 1.499(10)
C13A C16A 1.509(10)
C13A C14A 1.536(8)
C14A O2A 1.485(7)
C14A C18A 1.514(11)
C14A C17A 1.516(11)
O2A B1 1.345(8)
C15A H15A 0.9800
C15A H15B 0.9800
C15A H15C 0.9800
C16A H16A 0.9800
C16A H16B 0.9800
C16A H16C 0.9800
C17A H17A 0.9800
C17A H17B 0.9800
C17A H17C 0.9800
C18A H18A 0.9800
C18A H18B 0.9800
C18A H18C 0.9800
O1B B1 1.31(2)
O1B C13B 1.493(17)
C13B C15B 1.494(18)
C13B C16B 1.51(2)
C13B C14B 1.515(17)
C14B O2B 1.482(17)
C14B C18B 1.511(19)
C14B C17B 1.53(2)
O2B B1 1.39(2)
C15B H15D 0.9800
C15B H15E 0.9800
C15B H15F 0.9800
C16B H16D 0.9800
C16B H16E 0.9800
C16B H16F 0.9800
C17B H17D 0.9800
C17B H17E 0.9800
C17B H17F 0.9800
C18B H18D 0.9800
C18B H18E 0.9800
C18B H18F 0.9800
O3 B2 1.360(7)
O3 C19 1.475(5)
O4 B2 1.356(7)
O4 C20 1.472(6)
B1 C3 1.559(7)
B2 C11 1.547(7)
C1 C2 1.387(6)
C1 C6 1.397(6)
C2 C3 1.403(6)
C2 H2 0.9500
C3 C4 1.395(6)
C4 C5 1.397(6)
C4 H4 0.9500
C5 C6 1.380(6)
C5 H5 0.9500
C6 C8 1.494(6)
C7 C12 1.399(6)
C7 C8 1.407(6)
C8 C9 1.393(6)
C9 C10 1.383(6)
C9 H9 0.9500
C10 C11 1.391(6)
C10 H10 0.9500
C11 C12 1.396(6)
C12 H12 0.9500
C19 C21 1.505(7)
C19 C22 1.525(7)
C19 C20 1.536(7)
C20 C24 1.507(7)
C20 C23 1.538(7)
C21 H21A 0.9800
C21 H21B 0.9800
C21 H21C 0.9800
C22 H22A 0.9800
C22 H22B 0.9800
C22 H22C 0.9800
C23 H23A 0.9800
C23 H23B 0.9800
C23 H23C 0.9800
C24 H24A 0.9800
C24 H24B 0.9800
C24 H24C 0.9800
C31A C32A 1.515(12)
C31A H31A 0.9900
C31A H31B 0.9900
C32A C33A 1.552(11)
C32A H32A 0.9900
C32A H32B 0.9900
C33A C34A 1.533(11)
C33A H33A 0.9900
C33A H33B 0.9900
C34A C35A 1.547(11)
C34A H34A 0.9900
C34A H34B 0.9900
C35A C36A 1.475(11)
C35A H35A 0.9900
C35A H35B 0.9900
C36A C37A 1.507(12)
C36A H36A 0.9900
C36A H36B 0.9900
C37A C38A 1.530(12)
C37A H37A 0.9900
C37A H37B 0.9900
C38A H38A 0.9800
C38A H38B 0.9800
C38A H38C 0.9800
C31B C32B 1.510(13)
C31B H31C 0.9900
C31B H31D 0.9900
C32B C33B 1.546(13)
C32B H32C 0.9900
C32B H32D 0.9900
C33B C34B 1.482(12)
C33B H33C 0.9900
C33B H33D 0.9900
C34B C35B 1.528(12)
C34B H34C 0.9900
C34B H34D 0.9900
C35B C36B 1.481(10)
C35B H35C 0.9900
C35B H35D 0.9900
C36B C37B 1.501(13)
C36B H36C 0.9900
C36B H36D 0.9900
C37B C38B 1.519(14)
C37B H37C 0.9900
C37B H37D 0.9900
C38B H38D 0.9800
C38B H38E 0.9800
C38B H38F 0.9800
C41 C42 1.464(8)
C41 H41A 0.9900
C41 H41B 0.9900
C42 C43A 1.553(9)
C42 H42A 0.9900
C42 H42B 0.9900
C43A C44A 1.506(10)
C43A H43A 0.9900
C43A H43B 0.9900
C44A C45A 1.481(10)
C44A H44A 0.9900
C44A H44B 0.9900
C45A C46A 1.458(10)
C45A H45A 0.9900
C45A H45B 0.9900
C46A C47A 1.469(10)
C46A H46A 0.9900
C46A H46B 0.9900
C47A C48A 1.484(10)
C47A H47A 0.9900
C47A H47B 0.9900
C48A H48A 0.9800
C48A H48B 0.9800
C48A H48C 0.9800
C44B C45B 1.487(12)
C44B H44C 0.9900
C44B H44D 0.9900
C45B C46B 1.456(15)
C45B H45C 0.9900
C45B H45D 0.9900
C46B C47B 1.496(14)
C46B H46C 0.9900
C46B H46D 0.9900
C47B C48B 1.477(14)
C47B H47C 0.9900
C47B H47D 0.9900
C48B H48D 0.9800
C48B H48E 0.9800
C48B H48F 0.9800

loop_
_geom_torsion_atom_site_label_1
_geom_torsion_atom_site_label_2
_geom_torsion_atom_site_label_3
_geom_torsion_atom_site_label_4
_geom_torsion
B1 O1A C13A C15A -147.8(8)
B1 O1A C13A C16A 95.4(6)
B1 O1A C13A C14A -24.7(6)
O1A C13A C14A O2A 30.7(6)
C15A C13A C14A O2A 149.0(8)
C16A C13A C14A O2A -82.7(7)
O1A C13A C14A C18A 147.3(9)
C15A C13A C14A C18A -94.3(11)
C16A C13A C14A C18A 34.0(10)
O1A C13A C14A C17A -82.3(7)
C15A C13A C14A C17A 36.1(10)
C16A C13A C14A C17A 164.3(7)
C18A C14A O2A B1 -148.4(10)
C17A C14A O2A B1 94.4(6)
C13A C14A O2A B1 -26.2(6)
B1 O1B C13B C15B 151(3)
B1 O1B C13B C16B -94(2)
B1 O1B C13B C14B 23.8(19)
O1B C13B C14B O2B -29.5(19)
C15B C13B C14B O2B -149(3)
C16B C13B C14B O2B 84(3)
O1B C13B C14B C18B -147(3)
C15B C13B C14B C18B 94(4)
C16B C13B C14B C18B -34(4)
O1B C13B C14B C17B 83(2)
C15B C13B C14B C17B -36(3)
C16B C13B C14B C17B -164(3)
C18B C14B O2B B1 149(3)
C13B C14B O2B B1 25.9(18)
C17B C14B O2B B1 -93.0(18)
C13B O1B B1 O2B -7.9(19)
C13B O1B B1 C3 169.8(11)
C14A O2A B1 O1A 11.7(7)
C14A O2A B1 C3 -169.7(5)
C13A O1A B1 O2A 9.0(7)
C13A O1A B1 C3 -169.6(5)
C14B O2B B1 O1B -12.0(18)
C14B O2B B1 C3 170.1(11)
C20 O4 B2 O3 -7.4(6)
C20 O4 B2 C11 171.7(5)
C19 O3 B2 O4 -12.0(6)
C19 O3 B2 C11 168.9(5)
C7 Ge1 C1 C2 178.3(5)
C41 Ge1 C1 C2 60.7(5)
C31B Ge1 C1 C2 -64.0(10)
C31A Ge1 C1 C2 -71.4(7)
C7 Ge1 C1 C6 -2.5(3)
C41 Ge1 C1 C6 -120.1(4)
C31B Ge1 C1 C6 115.2(9)
C31A Ge1 C1 C6 107.8(7)
C6 C1 C2 C3 -2.4(7)
Ge1 C1 C2 C3 176.7(3)
C1 C2 C3 C4 2.3(7)
C1 C2 C3 B1 -179.6(4)
O1B B1 C3 C4 16.3(13)
O2A B1 C3 C4 159.5(5)
O1A B1 C3 C4 -22.1(8)
O2B B1 C3 C4 -166.1(10)
O1B B1 C3 C2 -161.7(11)
O2A B1 C3 C2 -18.5(8)
O1A B1 C3 C2 159.9(5)
O2B B1 C3 C2 15.9(12)
C2 C3 C4 C5 -0.6(7)
B1 C3 C4 C5 -178.6(4)
C3 C4 C5 C6 -0.9(7)
C4 C5 C6 C1 0.7(7)
C4 C5 C6 C8 -179.3(4)
C2 C1 C6 C5 0.9(7)
Ge1 C1 C6 C5 -178.4(4)
C2 C1 C6 C8 -179.1(4)
Ge1 C1 C6 C8 1.6(5)
C1 Ge1 C7 C12 179.9(5)
C41 Ge1 C7 C12 -63.2(5)
C31B Ge1 C7 C12 63.6(14)
C31A Ge1 C7 C12 69.6(10)
C1 Ge1 C7 C8 2.8(3)
C41 Ge1 C7 C8 119.7(4)
C31B Ge1 C7 C8 -113.6(13)
C31A Ge1 C7 C8 -107.5(9)
C12 C7 C8 C9 -0.6(7)
Ge1 C7 C8 C9 177.0(3)
C12 C7 C8 C6 179.9(4)
Ge1 C7 C8 C6 -2.6(5)
C5 C6 C8 C9 1.2(7)
C1 C6 C8 C9 -178.8(4)
C5 C6 C8 C7 -179.3(5)
C1 C6 C8 C7 0.7(6)
C7 C8 C9 C10 -0.7(7)
C6 C8 C9 C10 178.8(4)
C8 C9 C10 C11 1.3(7)
C9 C10 C11 C12 -0.6(7)
C9 C10 C11 B2 179.7(4)
O4 B2 C11 C10 -170.0(5)
O3 B2 C11 C10 9.0(8)
O4 B2 C11 C12 10.3(8)
O3 B2 C11 C12 -170.7(5)
C10 C11 C12 C7 -0.7(7)
B2 C11 C12 C7 179.0(4)
C8 C7 C12 C11 1.3(7)
Ge1 C7 C12 C11 -175.6(4)
B2 O3 C19 C21 147.9(5)
B2 O3 C19 C22 -93.4(5)
B2 O3 C19 C20 24.9(5)
B2 O4 C20 C24 145.7(5)
B2 O4 C20 C19 22.5(5)
B2 O4 C20 C23 -96.1(5)
O3 C19 C20 O4 -28.2(5)
C21 C19 C20 O4 -145.6(4)
C22 C19 C20 O4 85.7(5)
O3 C19 C20 C24 -145.8(5)
C21 C19 C20 C24 96.8(6)
C22 C19 C20 C24 -31.9(6)
O3 C19 C20 C23 85.7(5)
C21 C19 C20 C23 -31.7(6)
C22 C19 C20 C23 -160.4(4)
C7 Ge1 C31A C32A -179.4(13)
C1 Ge1 C31A C32A 84.3(16)
C41 Ge1 C31A C32A -46.9(17)
C31B Ge1 C31A C32A -41(10)
Ge1 C31A C32A C33A -176.7(13)
C31A C32A C33A C34A -77(2)
C32A C33A C34A C35A 174.7(14)
C33A C34A C35A C36A -175.1(12)
C34A C35A C36A C37A -82(2)
C35A C36A C37A C38A -172.5(14)
C7 Ge1 C31B C32B 167(2)
C1 Ge1 C31B C32B 65(3)
C41 Ge1 C31B C32B -63(3)
C31A Ge1 C31B C32B 122(13)
Ge1 C31B C32B C33B -154(2)
C31B C32B C33B C34B -70(2)
C32B C33B C34B C35B -80(2)
C33B C34B C35B C36B 175.4(14)
C34B C35B C36B C37B 116(2)
C35B C36B C37B C38B 174(2)
C7 Ge1 C41 C42 74.4(6)
C1 Ge1 C41 C42 176.0(5)
C31B Ge1 C41 C42 -56.1(11)
C31A Ge1 C41 C42 -55.2(9)
Ge1 C41 C42 C43A 178.3(6)
C41 C42 C43A C44A -76.0(11)
C42 C43A C44A C45A -169.9(9)
C43A C44A C45A C46A -170.8(11)
C44A C45A C46A C47A -169.4(13)
C45A C46A C47A C48A -172.9(12)
C44B C45B C46B C47B 162(3)
C45B C46B C47B C48B 78(3)
